data_8104420
loop_
_publ_author_name
'Cordier, G.'
'Ochmann, H.'

_publ_section_title
;
 Crystal structure of dipotassium phyllo-triantimonidodigallate
;
_journal_name_full 'Zeitschrift fuer Kristallographie (149,1979-)'
_journal_page_first 289
_journal_page_last 290
_journal_volume 197
_journal_year 1991
_chemical_formula_sum 'Ga2 K2 Sb3'
_chemical_name_systematic 'K2 (Ga2 Sb3)'
_space_group_IT_number 14
_symmetry_space_group_name_Hall '-P 2ybc'
_symmetry_space_group_name_H-M 'P 1 21/c 1'
_cell_angle_alpha 90
_cell_angle_beta 90.5
_cell_angle_gamma 90
_cell_formula_units_Z 8
_cell_length_a 14.743
_cell_length_b 7.185
_cell_length_c 16.584
_cell_volume 1756.651
_citation_journal_id_ASTM ZEKRDZ
_cod_data_source_file Cordier_ZEKRDZ_1991_1481.cif
_cod_data_source_block Ga2K2Sb3
_cod_database_code 8104420

loop_
_symmetry_equiv_pos_as_xyz
x,y,z
-x,y+1/2,-z+1/2
-x,-y,-z
x,-y-1/2,z-1/2

loop_
_atom_site_label
_atom_site_type_symbol
_atom_site_fract_x
_atom_site_fract_y
_atom_site_fract_z
_atom_site_occupancy
_atom_site_U_iso_or_equiv
K4 K 0.5574 0.0446 0.1039 1 0.0
Sb5 Sb 0.4755 0.5355 0.1657 1 0.0
K3 K 0.0743 0.4742 0.8894 1 0.0
Sb6 Sb 0.2468 0.7843 0.8179 1 0.0
Ga2 Ga 0.9085 0.2096 0.2697 1 0.0
K1 K 0.8584 0.0218 0.0087 1 0.0
Ga4 Ga 0.4076 0.2328 0.2396 1 0.0
Ga3 Ga 0.1818 0.2293 0.1765 1 0.0
Ga1 Ga 0.3156 0.7158 0.1699 1 0.0
Sb2 Sb 0.1642 0.5489 0.0988 1 0.0
Sb4 Sb 0.2522 0.1819 0.8218 1 0.0
Sb3 Sb 0.3292 0.057 0.1126 1 0.0
Sb1 Sb 0.0268 0.0325 0.1737 1 0.0
K2 K 0.3485 0.462 0.9793 1 0.0
